data_7048221
loop_
_publ_author_name
'Echenique-Errandonea, E'
'Zabala-Lekuona, A'
'Cepeda, J.'
'Rodr\'iguez-Di\'eguez, A'
'Seco, J. M.'
'Oyarzabal, I.'
'Colacio, E.'

_publ_section_title
;
 Effect of the change of the ancillary carboxylate bridging ligand on the
 SMM and luminescence properties of a series of carboxylate-diphenoxido
 triply bridged dinuclear ZnLn and tetranuclear
 Zn<sub>2</sub>Ln<sub>2</sub> complexes (Ln = Dy, Er).
;
_journal_issue 1
_journal_name_full 'Dalton transactions (Cambridge, England : 2003)'
_journal_page_first 190
_journal_page_last 201
_journal_paper_doi 10.1039/c8dt03800g
_journal_volume 48
_journal_year 2018
_chemical_formula_moiety 'C27 H25 Br2 Er N4 O14 Zn, 2(C2 H3 N)'
_chemical_formula_sum 'C31 H31 Br2 Er N6 O14 Zn'
_chemical_formula_weight 1104.07
_space_group_crystal_system monoclinic
_space_group_IT_number 14
_space_group_name_Hall '-P 2yn'
_space_group_name_H-M_alt 'P 1 21/n 1'
_symmetry_space_group_name_Hall '-P 2yn'
_symmetry_space_group_name_H-M 'P 1 21/n 1'
_atom_sites_solution_hydrogens geom
_atom_sites_solution_primary direct
_atom_sites_solution_secondary difmap
_audit_creation_method SHELXL-2014
_audit_update_record
;
2018-11-19 deposited with the CCDC.
2018-11-22 downloaded from the CCDC.
;
_cell_angle_alpha 90
_cell_angle_beta 91.534(3)
_cell_angle_gamma 90
_cell_formula_units_Z 4
_cell_length_a 13.5160(10)
_cell_length_b 20.7750(15)
_cell_length_c 13.539(3)
_cell_measurement_reflns_used 115937
_cell_measurement_temperature 100(2)
_cell_measurement_theta_max 28.783
_cell_measurement_theta_min 2.158
_cell_volume 3800.3(9)
_computing_cell_refinement 'Bruker SAINT'
_computing_data_collection 'Bruker APEX3'
_computing_data_reduction 'Bruker SAINT'
_computing_molecular_graphics 'SHELXL-2014 (Sheldrick, 2014)'
_computing_publication_material 'WinGX (Farrugia, 1999)'
_computing_structure_refinement 'SHELXL-2014 (Sheldrick, 2014)'
_computing_structure_solution 'SHELXL-2014 (Sheldrick, 2014)'
_diffrn_ambient_temperature 100(2)
_diffrn_measured_fraction_theta_full 0.999
_diffrn_measured_fraction_theta_max 0.995
_diffrn_measurement_device_type 'Bruker Venture'
_diffrn_measurement_method \w
_diffrn_radiation_monochromator graphite
_diffrn_radiation_source 'fine-focus sealed tube'
_diffrn_radiation_type MoK\a
_diffrn_radiation_wavelength 0.71073
_diffrn_reflns_av_R_equivalents 0.1243
_diffrn_reflns_av_unetI/netI 0.0492
_diffrn_reflns_Laue_measured_fraction_full 0.999
_diffrn_reflns_Laue_measured_fraction_max 0.995
_diffrn_reflns_limit_h_max 18
_diffrn_reflns_limit_h_min -18
_diffrn_reflns_limit_k_max 28
_diffrn_reflns_limit_k_min -27
_diffrn_reflns_limit_l_max 18
_diffrn_reflns_limit_l_min -18
_diffrn_reflns_number 115937
_diffrn_reflns_point_group_measured_fraction_full 0.999
_diffrn_reflns_point_group_measured_fraction_max 0.995
_diffrn_reflns_theta_full 25.240
_diffrn_reflns_theta_max 28.783
_diffrn_reflns_theta_min 2.158
_diffrn_standards_decay_% 0
_diffrn_standards_interval_count 0
_diffrn_standards_interval_time 0
_diffrn_standards_number 0
_exptl_absorpt_coefficient_mu 5.000
_exptl_absorpt_correction_type multi-scan
_exptl_absorpt_process_details
;
SADABS, Program for Empirical Adsorption Correction, 
Institute for Inorganic Chemistry, University of Gottingen: Germany, 
1996Version 1.171.35.15 (release 03-08-2011 CrysAlis171 .NET)
;
_exptl_crystal_colour yellow
_exptl_crystal_density_diffrn 1.930
_exptl_crystal_density_method none
_exptl_crystal_description prismatic
_exptl_crystal_F_000 2156
_exptl_crystal_size_max 0.23
_exptl_crystal_size_mid 0.16
_exptl_crystal_size_min 0.09
_exptl_transmission_factor_max 0.000
_exptl_transmission_factor_min 0.000
_refine_diff_density_max 2.989
_refine_diff_density_min -1.906
_refine_diff_density_rms 0.201
_refine_ls_extinction_method none
_refine_ls_goodness_of_fit_ref 1.078
_refine_ls_hydrogen_treatment constr
_refine_ls_matrix_type full
_refine_ls_number_parameters 501
_refine_ls_number_reflns 9864
_refine_ls_number_restraints 1
_refine_ls_restrained_S_all 1.078
_refine_ls_R_factor_all 0.0666
_refine_ls_R_factor_gt 0.0465
_refine_ls_shift/su_max 0.001
_refine_ls_shift/su_mean 0.000
_refine_ls_structure_factor_coef Fsqd
_refine_ls_weighting_details 'w=1/[\s^2^(Fo^2^)+(0.0270P)^2^+42.0215P] where P=(Fo^2^+2Fc^2^)/3'
_refine_ls_weighting_scheme calc
_refine_ls_wR_factor_gt 0.1007
_refine_ls_wR_factor_ref 0.1088
_reflns_number_gt 7886
_reflns_number_total 9864
_reflns_threshold_expression 'I > 2\s(I)'
_cod_data_source_file c8dt03800g2.cif
_cod_data_source_block Compound11
_cod_depositor_comments
;
The following automatic conversions were performed:

'_exptl_absorpt_correction_type' value 'multi scan' changed to
'multi-scan' according to
/home/data/users/saulius/crontab/automatic-downloads/rss-feeds/RSC/lib/dictionaries/cif_core.dic
dictionary named 'cif_core.dic' version 2.4.2 from 2011-04-26.

Automatic conversion script
Id: cif_fix_values 4973 2017-02-22 13:04:09Z antanas 

 Adding full bibliography for 7048213--7048222.cif.
;
_cod_database_code 7048221
_shelx_space_group_comment
;
The symmetry employed for this shelxl refinement is uniquely defined
by the following loop, which should always be used as a source of
symmetry information in preference to the above space-group names.
They are only intended as comments.
;
_shelxl_version_number 2014-3

loop_
_space_group_symop_operation_xyz
'x, y, z'
'-x+1/2, y+1/2, -z+1/2'
'-x, -y, -z'
'x-1/2, -y-1/2, z-1/2'

loop_
_atom_site_label
_atom_site_type_symbol
_atom_site_fract_x
_atom_site_fract_y
_atom_site_fract_z
_atom_site_U_iso_or_equiv
_atom_site_adp_type
_atom_site_occupancy
_atom_site_site_symmetry_order
_atom_site_calc_flag
_atom_site_refinement_flags_posn
_atom_site_refinement_flags_adp
_atom_site_refinement_flags_occupancy
_atom_site_disorder_assembly
_atom_site_disorder_group
Er1 Er 0.01489(2) 0.10176(2) 0.77440(2) 0.01001(6) Uani 1 1 d . . . . .
Zn1 Zn 0.20872(4) 0.15036(3) 0.91631(5) 0.01096(13) Uani 1 1 d . . . . .
C1A C -0.1350(4) 0.2180(3) 0.8454(4) 0.0145(11) Uani 1 1 d . . . . .
H78 H -0.1927 0.2407 0.8303 0.017 Uiso 1 1 calc R U . . .
C1C C 0.2167(4) 0.2680(3) 0.6573(4) 0.0143(11) Uani 1 1 d . . . . .
C1I C 0.1333(5) 0.1218(3) 0.3484(5) 0.0267(14) Uani 1 1 d . . . . .
C1J C 0.1239(7) 0.4624(6) 0.2301(7) 0.058(3) Uani 1 1 d . . . . .
C2A C -0.0740(4) 0.2421(3) 0.9270(4) 0.0106(10) Uani 1 1 d . . . . .
C2C C 0.1582(4) 0.2808(3) 0.5709(4) 0.0166(11) Uani 1 1 d . . . . .
C2I C 0.0355(5) 0.1083(4) 0.3860(5) 0.0331(16) Uani 1 1 d . . . . .
H2S1 H -0.0141 0.1225 0.3387 0.050 Uiso 1 1 calc R U . . .
H2S2 H 0.0274 0.1308 0.4472 0.050 Uiso 1 1 calc R U . . .
H2S3 H 0.0287 0.0629 0.3967 0.050 Uiso 1 1 calc R U . . .
C2J C 0.1343(7) 0.4940(5) 0.1374(7) 0.051(2) Uani 1 1 d . . . . .
H6S1 H 0.1847 0.4728 0.1007 0.077 Uiso 1 1 calc R U . . .
H6S2 H 0.1526 0.5381 0.1484 0.077 Uiso 1 1 calc R U . . .
H6S3 H 0.0726 0.4922 0.1007 0.077 Uiso 1 1 calc R U . . .
C3A C 0.0148(4) 0.2124(2) 0.9626(4) 0.0097(10) Uani 1 1 d . . . . .
C3C C 0.1860(5) 0.3279(3) 0.5037(5) 0.0211(13) Uani 1 1 d . . . . .
H124 H 0.1479 0.3353 0.4466 0.025 Uiso 1 1 calc R U . . .
C4A C 0.0573(4) 0.2375(3) 1.0521(4) 0.0138(11) Uani 1 1 d . . . . .
C4C C 0.2709(5) 0.3633(3) 0.5230(5) 0.0228(14) Uani 1 1 d . . . . .
H68 H 0.2886 0.3951 0.4783 0.027 Uiso 1 1 calc R U . . .
C5A C 0.0157(4) 0.2901(3) 1.0982(4) 0.0155(11) Uani 1 1 d . . . . .
H60 H 0.0448 0.3061 1.1562 0.019 Uiso 1 1 calc R U . . .
C5C C 0.3304(5) 0.3533(3) 0.6063(5) 0.0240(14) Uani 1 1 d . . . . .
H82 H 0.3868 0.3782 0.6177 0.029 Uiso 1 1 calc R U . . .
C6A C -0.0691(4) 0.3194(3) 1.0589(4) 0.0162(11) Uani 1 1 d . . . . .
C6C C 0.3043(4) 0.3052(3) 0.6731(5) 0.0187(12) Uani 1 1 d . . . . .
C7A C -0.1154(4) 0.2956(3) 0.9751(4) 0.0151(11) Uani 1 1 d . . . . .
H49 H -0.1733 0.3145 0.9503 0.018 Uiso 1 1 calc R U . . .
C8A C 0.1468(4) 0.2071(3) 1.1003(4) 0.0154(11) Uani 1 1 d . . . . .
H77A H 0.1599 0.2276 1.1637 0.018 Uiso 1 1 calc R U . . .
H77B H 0.1332 0.1620 1.1124 0.018 Uiso 1 1 calc R U . . .
C9A C 0.2544(5) 0.2809(3) 1.0142(5) 0.0253(14) Uani 1 1 d . . . . .
H51A H 0.2595 0.3059 1.0738 0.038 Uiso 1 1 calc R U . . .
H51B H 0.2003 0.2967 0.9736 0.038 Uiso 1 1 calc R U . . .
H51C H 0.3148 0.2845 0.9789 0.038 Uiso 1 1 calc R U . . .
C10A C 0.3240(4) 0.1869(3) 1.0951(5) 0.0212(13) Uani 1 1 d . . . . .
H90A H 0.3197 0.1986 1.1642 0.025 Uiso 1 1 calc R U . . .
H90B H 0.3838 0.2059 1.0698 0.025 Uiso 1 1 calc R U . . .
C11A C 0.3292(4) 0.1143(3) 1.0858(4) 0.0188(12) Uani 1 1 d . . . . .
H11A H 0.3898 0.0986 1.1172 0.023 Uiso 1 1 calc R U . . .
H11B H 0.2737 0.0948 1.1186 0.023 Uiso 1 1 calc R U . . .
C11C C 0.1874(4) 0.2186(3) 0.7290(4) 0.0133(10) Uani 1 1 d . . . . .
C12A C 0.4216(4) 0.1119(3) 0.9325(5) 0.0214(13) Uani 1 1 d . . . . .
H13A H 0.4738 0.0870 0.9632 0.032 Uiso 1 1 calc R U . . .
H13B H 0.4353 0.1569 0.9411 0.032 Uiso 1 1 calc R U . . .
H13C H 0.4171 0.1020 0.8633 0.032 Uiso 1 1 calc R U . . .
C13A C 0.3081(4) 0.0253(3) 0.9727(4) 0.0151(11) Uani 1 1 d . . . . .
H47A H 0.2458 0.0154 1.0032 0.018 Uiso 1 1 calc R U . . .
H47B H 0.3602 0.0028 1.0094 0.018 Uiso 1 1 calc R U . . .
C14A C 0.3048(4) 0.0017(3) 0.8679(4) 0.0114(10) Uani 1 1 d . . . . .
C15A C 0.2308(4) 0.0254(2) 0.8011(4) 0.0104(10) Uani 1 1 d . . . . .
C16A C 0.2268(4) -0.0015(3) 0.7051(4) 0.0118(10) Uani 1 1 d . . . . .
C17A C 0.2953(4) -0.0495(3) 0.6764(4) 0.0139(11) Uani 1 1 d . . . . .
H102 H 0.2926 -0.0662 0.6127 0.017 Uiso 1 1 calc R U . . .
C18A C 0.3651(4) -0.0707(3) 0.7433(4) 0.0147(11) Uani 1 1 d . . . . .
C19A C 0.3706(4) -0.0455(3) 0.8388(4) 0.0141(11) Uani 1 1 d . . . . .
H92 H 0.4189 -0.0604 0.8834 0.017 Uiso 1 1 calc R U . . .
C20A C 0.1588(4) 0.0196(3) 0.6270(4) 0.0162(11) Uani 1 1 d . . . . .
H119 H 0.1709 0.0050 0.5635 0.019 Uiso 1 1 calc R U . . .
Br1A Br -0.12409(5) 0.39223(3) 1.12276(5) 0.02554(14) Uani 1 1 d . . . . .
Br2A Br 0.45621(4) -0.13566(3) 0.70440(5) 0.01907(13) Uani 1 1 d . . . . .
N1F N -0.1176(4) 0.0927(3) 0.6066(4) 0.0197(11) Uani 1 1 d . . . . .
N1E N -0.0517(4) -0.0091(2) 0.8763(4) 0.0154(10) Uani 1 1 d . . . . .
N1I N 0.2097(5) 0.1326(4) 0.3179(5) 0.0453(18) Uani 1 1 d . . . . .
N1J1 N 0.1138(11) 0.4468(9) 0.3068(11) 0.064(4) Uiso 0.68(2) 1 d . . P A 1
N1J2 N 0.126(2) 0.4128(16) 0.292(2) 0.053(8) Uiso 0.32(2) 1 d . . P A 2
N2A N 0.3264(3) 0.0960(2) 0.9789(3) 0.0141(9) Uani 1 1 d . . . . .
N1A N 0.2365(4) 0.2125(2) 1.0393(4) 0.0155(10) Uani 1 1 d . . . . .
O1A O -0.1182(3) 0.1704(2) 0.7939(3) 0.0162(8) Uani 1 1 d . . . . .
O1C O 0.1069(3) 0.18780(19) 0.7132(3) 0.0141(8) Uani 1 1 d . . . . .
O1F O -0.1176(3) 0.05291(19) 0.6778(3) 0.0180(8) Uani 1 1 d . . . . .
O1E O -0.0765(3) 0.0483(2) 0.8973(3) 0.0188(9) Uani 1 1 d . . . . .
O2A O 0.0568(3) 0.16383(18) 0.9157(3) 0.0109(7) Uani 1 1 d . . . . .
O2C O 0.2432(3) 0.2092(2) 0.8058(3) 0.0162(8) Uani 1 1 d . . . . .
O2F O -0.0585(3) 0.1399(2) 0.6146(3) 0.0174(8) Uani 1 1 d . . . . .
O2E O 0.0087(3) -0.0148(2) 0.8060(3) 0.0157(8) Uani 1 1 d . . . . .
O3A O 0.1694(3) 0.07149(18) 0.8283(3) 0.0114(7) Uani 1 1 d . . . . .
O3F O -0.1729(4) 0.0858(2) 0.5332(4) 0.0305(12) Uani 1 1 d . . . . .
O3E O -0.0840(4) -0.0558(2) 0.9196(4) 0.0289(11) Uani 1 1 d . . . . .
O4A O 0.0867(3) 0.0549(2) 0.6366(3) 0.0166(8) Uani 1 1 d . . . . .
O21C O 0.0727(3) 0.2483(2) 0.5489(3) 0.0217(9) Uani 1 1 d . . . . .
H2S H 0.0625 0.2218 0.5924 0.033 Uiso 1 1 calc R U . . .
O61C O 0.3647(3) 0.2964(2) 0.7532(4) 0.0271(10) Uani 1 1 d . . . . .
H12 H 0.3430 0.2673 0.7873 0.041 Uiso 1 1 calc R U . . .

loop_
_atom_site_aniso_label
_atom_site_aniso_U_11
_atom_site_aniso_U_22
_atom_site_aniso_U_33
_atom_site_aniso_U_23
_atom_site_aniso_U_13
_atom_site_aniso_U_12
Er1 0.00838(10) 0.00982(11) 0.01178(11) -0.00131(9) -0.00057(8) 0.00022(9)
Zn1 0.0091(3) 0.0123(3) 0.0113(3) -0.0020(2) -0.0020(2) 0.0001(2)
C1A 0.013(3) 0.015(3) 0.015(3) 0.002(2) 0.001(2) 0.002(2)
C1C 0.015(3) 0.013(3) 0.015(3) -0.001(2) 0.005(2) 0.000(2)
C1I 0.028(3) 0.035(4) 0.017(3) 0.001(3) -0.009(3) -0.004(3)
C1J 0.039(5) 0.098(9) 0.038(5) 0.000(5) 0.008(4) -0.024(5)
C2A 0.011(2) 0.011(2) 0.011(2) 0.0001(19) 0.0014(19) -0.0014(19)
C2C 0.015(3) 0.016(3) 0.019(3) 0.003(2) 0.004(2) 0.003(2)
C2I 0.032(4) 0.042(4) 0.025(3) -0.002(3) 0.004(3) -0.002(3)
C2J 0.042(5) 0.060(6) 0.053(6) 0.005(5) 0.017(4) 0.003(4)
C3A 0.011(2) 0.009(2) 0.009(2) -0.0016(18) 0.0000(19) -0.0031(19)
C3C 0.023(3) 0.018(3) 0.022(3) 0.007(2) 0.007(2) 0.005(2)
C4A 0.015(3) 0.012(3) 0.014(3) 0.000(2) 0.002(2) 0.000(2)
C4C 0.028(3) 0.013(3) 0.028(3) 0.004(2) 0.017(3) 0.003(2)
C5A 0.018(3) 0.016(3) 0.013(3) -0.006(2) 0.003(2) -0.003(2)
C5C 0.023(3) 0.015(3) 0.034(4) 0.000(3) 0.014(3) -0.003(2)
C6A 0.020(3) 0.010(2) 0.018(3) -0.006(2) 0.004(2) 0.002(2)
C6C 0.017(3) 0.019(3) 0.020(3) -0.004(2) 0.005(2) -0.002(2)
C7A 0.013(3) 0.014(3) 0.018(3) -0.003(2) 0.004(2) 0.002(2)
C8A 0.017(3) 0.019(3) 0.010(2) -0.003(2) -0.001(2) 0.001(2)
C9A 0.028(3) 0.020(3) 0.028(4) -0.006(3) 0.002(3) -0.010(3)
C10A 0.012(3) 0.034(4) 0.017(3) -0.009(3) -0.006(2) 0.000(2)
C11A 0.011(2) 0.034(4) 0.011(3) -0.003(2) -0.003(2) 0.004(2)
C11C 0.014(3) 0.012(2) 0.014(3) -0.002(2) 0.003(2) 0.000(2)
C12A 0.014(3) 0.028(3) 0.021(3) -0.003(2) 0.001(2) -0.003(2)
C13A 0.015(3) 0.019(3) 0.011(3) 0.001(2) 0.000(2) 0.005(2)
C14A 0.013(2) 0.013(2) 0.009(2) 0.0008(19) 0.003(2) 0.002(2)
C15A 0.011(2) 0.009(2) 0.011(2) -0.0006(19) 0.0031(19) -0.0018(19)
C16A 0.010(2) 0.013(2) 0.013(3) 0.000(2) 0.001(2) 0.0000(19)
C17A 0.013(2) 0.017(3) 0.012(3) -0.003(2) 0.003(2) 0.003(2)
C18A 0.011(2) 0.012(3) 0.021(3) -0.001(2) 0.003(2) 0.005(2)
C19A 0.012(2) 0.016(3) 0.014(3) 0.002(2) 0.001(2) 0.005(2)
C20A 0.015(3) 0.021(3) 0.013(3) -0.005(2) -0.002(2) 0.001(2)
Br1A 0.0261(3) 0.0232(3) 0.0273(3) -0.0133(3) 0.0012(3) 0.0080(3)
Br2A 0.0156(3) 0.0190(3) 0.0228(3) -0.0038(2) 0.0035(2) 0.0072(2)
N1F 0.014(2) 0.024(3) 0.020(3) -0.010(2) -0.0100(19) 0.006(2)
N1E 0.013(2) 0.014(2) 0.019(2) 0.0002(19) -0.0010(19) -0.0006(18)
N1I 0.039(4) 0.064(5) 0.033(4) 0.008(3) 0.000(3) -0.019(4)
N2A 0.012(2) 0.021(2) 0.010(2) -0.0032(19) -0.0012(17) 0.0035(18)
N1A 0.015(2) 0.016(2) 0.015(2) -0.0053(19) -0.0039(19) -0.0007(19)
O1A 0.0126(19) 0.019(2) 0.016(2) -0.0053(16) -0.0041(16) 0.0016(16)
O1C 0.0150(19) 0.0150(19) 0.0120(19) 0.0025(15) -0.0017(15) -0.0036(15)
O1F 0.019(2) 0.015(2) 0.019(2) -0.0001(16) -0.0092(17) 0.0016(16)
O1E 0.022(2) 0.014(2) 0.021(2) -0.0029(16) 0.0078(18) 0.0016(16)
O2A 0.0073(16) 0.0130(18) 0.0123(18) -0.0026(14) -0.0006(14) 0.0002(14)
O2C 0.0135(19) 0.019(2) 0.016(2) 0.0014(16) -0.0015(16) -0.0038(16)
O2F 0.019(2) 0.016(2) 0.017(2) -0.0056(16) -0.0025(16) 0.0015(16)
O2E 0.0128(18) 0.018(2) 0.016(2) 0.0004(16) 0.0015(16) 0.0014(15)
O3A 0.0088(17) 0.0120(18) 0.0131(18) -0.0033(15) -0.0027(14) 0.0030(14)
O3F 0.035(3) 0.025(2) 0.030(3) -0.011(2) -0.027(2) 0.008(2)
O3E 0.031(3) 0.020(2) 0.035(3) 0.008(2) 0.008(2) -0.0064(19)
O4A 0.017(2) 0.019(2) 0.014(2) -0.0025(16) -0.0025(16) 0.0043(16)
O21C 0.020(2) 0.026(2) 0.019(2) 0.0081(18) -0.0039(18) -0.0033(18)
O61C 0.024(2) 0.030(3) 0.027(3) 0.003(2) 0.001(2) -0.013(2)

loop_
_atom_type_symbol
_atom_type_description
_atom_type_scat_dispersion_real
_atom_type_scat_dispersion_imag
_atom_type_scat_source
C C 0.0033 0.0016 'International Tables Vol C Tables 4.2.6.8 and 6.1.1.4'
Br Br -0.2901 2.4595 'International Tables Vol C Tables 4.2.6.8 and 6.1.1.4'
Er Er -0.2586 4.9576 'International Tables Vol C Tables 4.2.6.8 and 6.1.1.4'
N N 0.0061 0.0033 'International Tables Vol C Tables 4.2.6.8 and 6.1.1.4'
O O 0.0106 0.0060 'International Tables Vol C Tables 4.2.6.8 and 6.1.1.4'
Zn Zn 0.2839 1.4301 'International Tables Vol C Tables 4.2.6.8 and 6.1.1.4'
H H 0.0000 0.0000 'International Tables Vol C Tables 4.2.6.8 and 6.1.1.4'

loop_
_geom_angle_atom_site_label_1
_geom_angle_atom_site_label_2
_geom_angle_atom_site_label_3
_geom_angle
O3A Er1 O1A 147.16(14)
O3A Er1 O4A 75.17(14)
O1A Er1 O4A 133.46(14)
O3A Er1 O1C 80.42(14)
O1A Er1 O1C 89.52(14)
O4A Er1 O1C 78.44(14)
O3A Er1 O2A 72.19(13)
O1A Er1 O2A 75.04(13)
O4A Er1 O2A 141.01(13)
O1C Er1 O2A 75.65(13)
O3A Er1 O1E 97.83(15)
O1A Er1 O1E 77.73(14)
O4A Er1 O1E 126.84(14)
O1C Er1 O1E 153.65(14)
O2A Er1 O1E 78.79(14)
O3A Er1 O1F 135.80(14)
O1A Er1 O1F 75.72(14)
O4A Er1 O1F 73.18(15)
O1C Er1 O1F 121.51(14)
O2A Er1 O1F 145.75(13)
O1E Er1 O1F 77.91(15)
O3A Er1 O2E 73.05(13)
O1A Er1 O2E 123.77(14)
O4A Er1 O2E 75.27(14)
O1C Er1 O2E 146.47(13)
O2A Er1 O2E 113.87(13)
O1E Er1 O2E 52.95(13)
O1F Er1 O2E 69.64(14)
O3A Er1 O2F 134.96(14)
O1A Er1 O2F 67.05(14)
O4A Er1 O2F 66.60(14)
O1C Er1 O2F 69.63(14)
O2A Er1 O2F 127.77(13)
O1E Er1 O2F 123.77(15)
O1F Er1 O2F 52.34(14)
O2E Er1 O2F 116.75(14)
O3A Er1 N1E 85.44(14)
O1A Er1 N1E 100.75(14)
O4A Er1 N1E 101.15(14)
O1C Er1 N1E 165.48(14)
O2A Er1 N1E 96.96(14)
O1E Er1 N1E 26.35(13)
O1F Er1 N1E 71.48(14)
O2E Er1 N1E 26.60(13)
O2F Er1 N1E 123.80(14)
O3A Er1 N1F 141.59(14)
O1A Er1 N1F 70.11(14)
O4A Er1 N1F 66.64(14)
O1C Er1 N1F 95.51(15)
O2A Er1 N1F 144.11(13)
O1E Er1 N1F 101.51(16)
O1F Er1 N1F 26.14(15)
O2E Er1 N1F 92.85(14)
O2F Er1 N1F 26.22(14)
N1E Er1 N1F 97.62(15)
O3A Er1 Zn1 37.60(9)
O1A Er1 Zn1 110.21(10)
O4A Er1 Zn1 104.30(10)
O1C Er1 Zn1 63.90(10)
O2A Er1 Zn1 37.57(9)
O1E Er1 Zn1 98.74(11)
O1F Er1 Zn1 172.60(10)
O2E Er1 Zn1 103.05(10)
O2F Er1 Zn1 133.52(10)
N1E Er1 Zn1 102.58(10)
N1F Er1 Zn1 159.23(11)
O2C Zn1 O2A 99.54(16)
O2C Zn1 O3A 96.52(16)
O2A Zn1 O3A 82.33(15)
O2C Zn1 N2A 116.11(18)
O2A Zn1 N2A 144.10(17)
O3A Zn1 N2A 89.24(17)
O2C Zn1 N1A 100.08(18)
O2A Zn1 N1A 94.30(17)
O3A Zn1 N1A 163.40(18)
N2A Zn1 N1A 83.99(19)
O2C Zn1 Er1 87.11(12)
O2A Zn1 Er1 44.07(10)
O3A Zn1 Er1 41.85(10)
N2A Zn1 Er1 129.51(14)
N1A Zn1 Er1 138.27(13)
O1A C1A C2A 126.7(5)
O1A C1A H78 116.7
C2A C1A H78 116.7
C2C C1C C6C 117.6(5)
C2C C1C C11C 121.4(5)
C6C C1C C11C 121.0(5)
N1I C1I C2I 179.2(8)
N1J1 C1J C2J 169.7(16)
N1J2 C1J C2J 155.7(18)
C7A C2A C3A 121.8(5)
C7A C2A C1A 113.5(5)
C3A C2A C1A 124.5(5)
O21C C2C C3C 116.5(6)
O21C C2C C1C 122.4(5)
C3C C2C C1C 121.1(6)
C1I C2I H2S1 109.5
C1I C2I H2S2 109.5
H2S1 C2I H2S2 109.5
C1I C2I H2S3 109.5
H2S1 C2I H2S3 109.5
H2S2 C2I H2S3 109.5
C1J C2J H6S1 109.5
C1J C2J H6S2 109.5
H6S1 C2J H6S2 109.5
C1J C2J H6S3 109.5
H6S1 C2J H6S3 109.5
H6S2 C2J H6S3 109.5
O2A C3A C2A 122.4(5)
O2A C3A C4A 121.1(5)
C2A C3A C4A 116.5(5)
C4C C3C C2C 119.1(6)
C4C C3C H124 120.4
C2C C3C H124 120.4
C5A C4A C3A 120.8(5)
C5A C4A C8A 118.0(5)
C3A C4A C8A 121.2(5)
C3C C4C C5C 122.4(6)
C3C C4C H68 118.8
C5C C4C H68 118.8
C4A C5A C6A 120.9(5)
C4A C5A H60 119.5
C6A C5A H60 119.5
C4C C5C C6C 118.9(6)
C4C C5C H82 120.6
C6C C5C H82 120.6
C7A C6A C5A 120.7(5)
C7A C6A Br1A 119.2(4)
C5A C6A Br1A 120.2(4)
O61C C6C C5C 117.2(6)
O61C C6C C1C 121.9(5)
C5C C6C C1C 120.9(6)
C6A C7A C2A 119.2(5)
C6A C7A H49 120.4
C2A C7A H49 120.4
N1A C8A C4A 112.8(5)
N1A C8A H77A 109.0
C4A C8A H77A 109.0
N1A C8A H77B 109.0
C4A C8A H77B 109.0
H77A C8A H77B 107.8
N1A C9A H51A 109.5
N1A C9A H51B 109.5
H51A C9A H51B 109.5
N1A C9A H51C 109.5
H51A C9A H51C 109.5
H51B C9A H51C 109.5
N1A C10A C11A 110.6(5)
N1A C10A H90A 109.5
C11A C10A H90A 109.5
N1A C10A H90B 109.5
C11A C10A H90B 109.5
H90A C10A H90B 108.1
N2A C11A C10A 109.5(5)
N2A C11A H11A 109.8
C10A C11A H11A 109.8
N2A C11A H11B 109.8
C10A C11A H11B 109.8
H11A C11A H11B 108.2
O1C C11C O2C 122.7(5)
O1C C11C C1C 118.8(5)
O2C C11C C1C 118.5(5)
N2A C12A H13A 109.5
N2A C12A H13B 109.5
H13A C12A H13B 109.5
N2A C12A H13C 109.5
H13A C12A H13C 109.5
H13B C12A H13C 109.5
N2A C13A C14A 112.1(4)
N2A C13A H47A 109.2
C14A C13A H47A 109.2
N2A C13A H47B 109.2
C14A C13A H47B 109.2
H47A C13A H47B 107.9
C19A C14A C15A 120.7(5)
C19A C14A C13A 119.8(5)
C15A C14A C13A 119.4(5)
O3A C15A C16A 122.1(5)
O3A C15A C14A 120.7(5)
C16A C15A C14A 117.2(5)
C15A C16A C17A 121.3(5)
C15A C16A C20A 124.0(5)
C17A C16A C20A 114.7(5)
C18A C17A C16A 119.3(5)
C18A C17A H102 120.4
C16A C17A H102 120.4
C17A C18A C19A 120.9(5)
C17A C18A Br2A 119.0(4)
C19A C18A Br2A 120.1(4)
C14A C19A C18A 120.6(5)
C14A C19A H92 119.7
C18A C19A H92 119.7
O4A C20A C16A 126.2(5)
O4A C20A H119 116.9
C16A C20A H119 116.9
O3F N1F O2F 121.7(6)
O3F N1F O1F 121.5(5)
O2F N1F O1F 116.8(5)
O3F N1F Er1 176.8(4)
O2F N1F Er1 60.1(3)
O1F N1F Er1 56.8(3)
O3E N1E O1E 122.5(5)
O3E N1E O2E 122.0(5)
O1E N1E O2E 115.5(5)
O3E N1E Er1 177.4(4)
O1E N1E Er1 55.8(3)
O2E N1E Er1 59.7(3)
C12A N2A C13A 109.8(4)
C12A N2A C11A 110.7(4)
C13A N2A C11A 107.7(4)
C12A N2A Zn1 111.3(4)
C13A N2A Zn1 112.5(3)
C11A N2A Zn1 104.6(3)
C9A N1A C10A 109.1(5)
C9A N1A C8A 109.8(5)
C10A N1A C8A 109.9(5)
C9A N1A Zn1 115.3(4)
C10A N1A Zn1 107.6(4)
C8A N1A Zn1 105.0(3)
C1A O1A Er1 135.5(4)
C11C O1C Er1 141.4(4)
N1F O1F Er1 97.0(3)
N1E O1E Er1 97.8(3)
C3A O2A Zn1 122.5(3)
C3A O2A Er1 134.8(3)
Zn1 O2A Er1 98.36(14)
C11C O2C Zn1 123.8(4)
N1F O2F Er1 93.7(3)
N1E O2E Er1 93.7(3)
C15A O3A Zn1 125.0(3)
C15A O3A Er1 133.2(3)
Zn1 O3A Er1 100.55(15)
C20A O4A Er1 132.9(4)
C2C O21C H2S 109.5
C6C O61C H12 109.5

loop_
_geom_bond_atom_site_label_1
_geom_bond_atom_site_label_2
_geom_bond_distance
Er1 O3A 2.282(4)
Er1 O1A 2.316(4)
Er1 O4A 2.338(4)
Er1 O1C 2.342(4)
Er1 O2A 2.364(4)
Er1 O1E 2.375(4)
Er1 O1F 2.413(4)
Er1 O2E 2.461(4)
Er1 O2F 2.485(4)
Er1 N1E 2.844(5)
Er1 N1F 2.861(5)
Er1 Zn1 3.3623(7)
Zn1 O2C 1.996(4)
Zn1 O2A 2.072(4)
Zn1 O3A 2.087(4)
Zn1 N2A 2.110(5)
Zn1 N1A 2.132(5)
C1A O1A 1.234(7)
C1A C2A 1.450(8)
C1A H78 0.9300
C1C C2C 1.419(8)
C1C C6C 1.426(8)
C1C C11C 1.474(8)
C1I N1I 1.146(9)
C1I C2I 1.455(10)
C1J N1J1 1.099(16)
C1J N1J2 1.33(3)
C1J C2J 1.426(13)
C2A C7A 1.411(7)
C2A C3A 1.422(7)
C2C O21C 1.365(7)
C2C C3C 1.393(8)
C2I H2S1 0.9600
C2I H2S2 0.9600
C2I H2S3 0.9600
C2J H6S1 0.9600
C2J H6S2 0.9600
C2J H6S3 0.9600
C3A O2A 1.328(6)
C3A C4A 1.427(8)
C3C C4C 1.383(9)
C3C H124 0.9300
C4A C5A 1.385(8)
C4A C8A 1.498(8)
C4C C5C 1.384(10)
C4C H68 0.9300
C5A C6A 1.391(8)
C5A H60 0.9300
C5C C6C 1.400(8)
C5C H82 0.9300
C6A C7A 1.374(8)
C6A Br1A 1.903(5)
C6C O61C 1.353(8)
C7A H49 0.9300
C8A N1A 1.489(7)
C8A H77A 0.9700
C8A H77B 0.9700
C9A N1A 1.483(8)
C9A H51A 0.9600
C9A H51B 0.9600
C9A H51C 0.9600
C10A N1A 1.485(8)
C10A C11A 1.516(9)
C10A H90A 0.9700
C10A H90B 0.9700
C11A N2A 1.495(7)
C11A H11A 0.9700
C11A H11B 0.9700
C11C O1C 1.275(7)
C11C O2C 1.284(7)
C12A N2A 1.484(7)
C12A H13A 0.9600
C12A H13B 0.9600
C12A H13C 0.9600
C13A N2A 1.491(7)
C13A C14A 1.501(7)
C13A H47A 0.9700
C13A H47B 0.9700
C14A C19A 1.387(7)
C14A C15A 1.419(8)
C15A O3A 1.325(6)
C15A C16A 1.415(7)
C16A C17A 1.422(7)
C16A C20A 1.450(8)
C17A C18A 1.363(8)
C17A H102 0.9300
C18A C19A 1.395(8)
C18A Br2A 1.910(5)
C19A H92 0.9300
C20A O4A 1.229(7)
C20A H119 0.9300
N1F O3F 1.236(6)
N1F O2F 1.267(7)
N1F O1F 1.270(7)
N1E O3E 1.220(6)
N1E O1E 1.274(6)
N1E O2E 1.276(6)
O21C H2S 0.8200
O61C H12 0.8200

loop_
_geom_torsion_atom_site_label_1
_geom_torsion_atom_site_label_2
_geom_torsion_atom_site_label_3
_geom_torsion_atom_site_label_4
_geom_torsion
O1A C1A C2A C7A -176.9(5)
O1A C1A C2A C3A -2.1(9)
C6C C1C C2C O21C -179.6(5)
C11C C1C C2C O21C -0.4(8)
C6C C1C C2C C3C 0.4(8)
C11C C1C C2C C3C 179.6(5)
C7A C2A C3A O2A -177.0(5)
C1A C2A C3A O2A 8.6(8)
C7A C2A C3A C4A 3.1(8)
C1A C2A C3A C4A -171.3(5)
O21C C2C C3C C4C 178.6(5)
C1C C2C C3C C4C -1.4(9)
O2A C3A C4A C5A 177.0(5)
C2A C3A C4A C5A -3.1(8)
O2A C3A C4A C8A -4.3(8)
C2A C3A C4A C8A 175.7(5)
C2C C3C C4C C5C 0.9(9)
C3A C4A C5A C6A 0.7(9)
C8A C4A C5A C6A -178.1(5)
C3C C4C C5C C6C 0.6(9)
C4A C5A C6A C7A 2.0(9)
C4A C5A C6A Br1A -179.3(4)
C4C C5C C6C O61C 179.4(5)
C4C C5C C6C C1C -1.5(9)
C2C C1C C6C O61C -180.0(5)
C11C C1C C6C O61C 0.8(9)
C2C C1C C6C C5C 1.0(8)
C11C C1C C6C C5C -178.1(5)
C5A C6A C7A C2A -2.0(9)
Br1A C6A C7A C2A 179.3(4)
C3A C2A C7A C6A -0.6(8)
C1A C2A C7A C6A 174.3(5)
C5A C4A C8A N1A -115.9(6)
C3A C4A C8A N1A 65.3(7)
N1A C10A C11A N2A 54.0(6)
C2C C1C C11C O1C -1.2(8)
C6C C1C C11C O1C 178.0(5)
C2C C1C C11C O2C -179.9(5)
C6C C1C C11C O2C -0.7(8)
N2A C13A C14A C19A 121.4(5)
N2A C13A C14A C15A -62.1(6)
C19A C14A C15A O3A -178.5(5)
C13A C14A C15A O3A 5.0(8)
C19A C14A C15A C16A 0.6(8)
C13A C14A C15A C16A -175.9(5)
O3A C15A C16A C17A 178.0(5)
C14A C15A C16A C17A -1.1(8)
O3A C15A C16A C20A 2.2(8)
C14A C15A C16A C20A -176.9(5)
C15A C16A C17A C18A 1.2(8)
C20A C16A C17A C18A 177.3(5)
C16A C17A C18A C19A -0.7(8)
C16A C17A C18A Br2A 179.5(4)
C15A C14A C19A C18A -0.2(8)
C13A C14A C19A C18A 176.3(5)
C17A C18A C19A C14A 0.3(9)
Br2A C18A C19A C14A -180.0(4)
C15A C16A C20A O4A -12.6(9)
C17A C16A C20A O4A 171.4(6)
C14A C13A N2A C12A -58.9(6)
C14A C13A N2A C11A -179.5(4)
C14A C13A N2A Zn1 65.8(5)
C10A C11A N2A C12A 72.8(6)
C10A C11A N2A C13A -167.1(4)
C10A C11A N2A Zn1 -47.2(5)
C11A C10A N1A C9A -156.6(5)
C11A C10A N1A C8A 83.0(6)
C11A C10A N1A Zn1 -30.8(6)
C4A C8A N1A C9A 54.8(6)
C4A C8A N1A C10A 174.8(5)
C4A C8A N1A Zn1 -69.7(5)
C2A C1A O1A Er1 -10.0(9)
O2C C11C O1C Er1 -8.0(9)
C1C C11C O1C Er1 173.3(4)
O3F N1F O1F Er1 176.8(5)
O2F N1F O1F Er1 -3.5(5)
O3E N1E O1E Er1 -177.7(5)
O2E N1E O1E Er1 1.6(5)
C2A C3A O2A Zn1 147.4(4)
C4A C3A O2A Zn1 -32.7(7)
C2A C3A O2A Er1 -3.9(8)
C4A C3A O2A Er1 176.0(4)
O1C C11C O2C Zn1 -4.6(7)
C1C C11C O2C Zn1 174.1(4)
O3F N1F O2F Er1 -176.9(5)
O1F N1F O2F Er1 3.4(5)
O3E N1E O2E Er1 177.8(5)
O1E N1E O2E Er1 -1.5(5)
C16A C15A O3A Zn1 -140.2(4)
C14A C15A O3A Zn1 38.8(6)
C16A C15A O3A Er1 24.7(7)
C14A C15A O3A Er1 -156.3(4)
C16A C20A O4A Er1 -3.5(9)
